data_7133007
loop_
_publ_author_name
'Nakazono, Yosuke'
'Inoue, Ryota'
'Sumitani, Ryo'
'Mochida, Tomoyuki'

_publ_section_title
;
 Solvent-free transformation of protic ionic liquids into zwitterions.
;
_journal_issue 44
_journal_name_full 'Chemical communications (Cambridge, England)'
_journal_page_first 5711
_journal_page_last 5714
_journal_paper_doi 10.1039/d4cc01345j
_journal_volume 60
_journal_year 2024
_chemical_formula_moiety C9H17F3N2O4S2
_chemical_formula_sum 'C9 H17 F3 N2 O4 S2'
_chemical_formula_weight 338.36
_chemical_name_common Pvr02zw
_space_group_crystal_system monoclinic
_space_group_IT_number 14
_space_group_name_Hall '-P 2ybc'
_space_group_name_H-M_alt 'P 1 21/c 1'
_atom_sites_solution_hydrogens geom
_atom_sites_solution_primary dual
_atom_sites_solution_secondary difmap
_audit_update_record
;
2023-07-08 deposited with the CCDC.	2024-05-06 downloaded from the CCDC.
;
_cell_angle_alpha 90
_cell_angle_beta 95.637(4)
_cell_angle_gamma 90
_cell_formula_units_Z 4
_cell_length_a 8.664(3)
_cell_length_b 9.443(3)
_cell_length_c 17.044(6)
_cell_measurement_reflns_used 1062
_cell_measurement_temperature 90.(2)
_cell_measurement_theta_max 26.7637
_cell_measurement_theta_min 2.3622
_cell_volume 1387.7(8)
_computing_cell_refinement 'SAINT V8.38A (Bruker AXS Inc., 2017)'
_computing_data_collection 'SAINT V8.38A (Bruker AXS Inc., 2017)'
_computing_data_reduction 'SAINT V8.38A (Bruker AXS Inc., 2017)'
_computing_molecular_graphics 'shelXle (C.B. Huebschle, rev 833)'
_computing_publication_material 'Generate Report (Bruker AXS Inc., 2017)'
_computing_structure_refinement 'SHELXL-2016/6 (Sheldrick, 2016)'
_computing_structure_solution 'SHELXT 2014/5 (Sheldrick, 2014)'
_diffrn_ambient_temperature 90.(2)
_diffrn_detector_area_resol_mean 8.3333
_diffrn_measured_fraction_theta_full 0.996
_diffrn_measured_fraction_theta_max 0.996
_diffrn_measurement_device_type 'Bruker APEXII CCD area detector'
_diffrn_measurement_method 'phi and omega scans'
_diffrn_radiation_monochromator 'Bruker Helios multilayer confocal mirror'
_diffrn_radiation_source 'Bruker TXS fine-focus rotating anode'
_diffrn_radiation_type MoK\a
_diffrn_radiation_wavelength 0.71073
_diffrn_reflns_av_R_equivalents 0.0588
_diffrn_reflns_av_unetI/netI 0.0818
_diffrn_reflns_limit_h_max 11
_diffrn_reflns_limit_h_min -10
_diffrn_reflns_limit_k_max 12
_diffrn_reflns_limit_k_min -7
_diffrn_reflns_limit_l_max 21
_diffrn_reflns_limit_l_min -22
_diffrn_reflns_number 7928
_diffrn_reflns_theta_full 27.48
_diffrn_reflns_theta_max 27.48
_diffrn_reflns_theta_min 2.36
_diffrn_source 'rotating-anode X-ray tube'
_diffrn_source_type 'Bruker Turbo X-ray Source'
_exptl_absorpt_coefficient_mu 0.433
_exptl_absorpt_correction_T_max 0.99
_exptl_absorpt_correction_T_min 0.78
_exptl_absorpt_correction_type multi-scan
_exptl_absorpt_process_details
;
SADABS-2016/2 - Bruker AXS area detector scaling and absorption correction
;
_exptl_crystal_colour colourless
_exptl_crystal_density_diffrn 1.620
_exptl_crystal_density_method 'not measured'
_exptl_crystal_description block
_exptl_crystal_F_000 704
_exptl_crystal_size_max 0.074
_exptl_crystal_size_mid 0.048
_exptl_crystal_size_min 0.023
_refine_diff_density_max 0.426
_refine_diff_density_min -0.372
_refine_ls_extinction_method none
_refine_ls_goodness_of_fit_ref 1.037
_refine_ls_hydrogen_treatment constr
_refine_ls_matrix_type full
_refine_ls_number_parameters 182
_refine_ls_number_reflns 3175
_refine_ls_number_restraints 0
_refine_ls_restrained_S_all 1.037
_refine_ls_R_factor_all 0.0854
_refine_ls_R_factor_gt 0.0494
_refine_ls_shift/su_max 0.000
_refine_ls_shift/su_mean 0.000
_refine_ls_structure_factor_coef Fsqd
_refine_ls_weighting_details 'w=1/[\s^2^(Fo^2^)+(0.0382P)^2^+0.1205P] where P=(Fo^2^+2Fc^2^)/3'
_refine_ls_weighting_scheme calc
_refine_ls_wR_factor_gt 0.0987
_refine_ls_wR_factor_ref 0.1119
_reflns_number_gt 2093
_reflns_number_total 3175
_reflns_threshold_expression 'I > 2\s(I)'
_cod_data_source_file d4cc01345j2.cif
_cod_data_source_block Pvr02zw
_cod_depositor_comments
;
The following automatic conversions were performed:

data item '_exptl_absorpt_correction_type' value 'Multi-Scan' was
changed to 'multi-scan' in accordance with the
/home/data/users/saulius/crontab/automatic-downloads/rss-feeds/RSC/lib/dictionaries/cif_core.dic
dictionary named 'cif_core.dic' version 2.4.2 last updated on
2011-04-26.

Automatic conversion script
Id: cif_fix_values 8170 2020-07-09 18:12:32Z antanas 

 Adding full bibliography for 7133006--7133008.cif.
;
_cod_database_code 7133007

loop_
_space_group_symop_operation_xyz
'x, y, z'
'-x, y+1/2, -z+1/2'
'-x, -y, -z'
'x, -y-1/2, z-1/2'

loop_
_atom_site_type_symbol
_atom_site_label
_atom_site_fract_x
_atom_site_fract_y
_atom_site_fract_z
_atom_site_U_iso_or_equiv
_atom_site_adp_type
_atom_site_calc_flag
_atom_site_refinement_flags_adp
_atom_site_refinement_flags_occupancy
_atom_site_refinement_flags_posn
_atom_site_occupancy
_atom_site_disorder_assembly
_atom_site_disorder_group
S S1 0.83509(8) 0.25096(8) 0.49011(4) 0.01560(18) Uani d . . . 1 . .
F F1 0.89325(19) 0.14076(19) 0.35367(10) 0.0293(5) Uani d . . . 1 . .
O O1 0.4254(2) 0.3503(2) 0.38567(12) 0.0188(5) Uani d . . . 1 . .
C C1 0.2245(3) 0.1717(3) 0.63426(17) 0.0190(7) Uani d . . . 1 . .
H H1A 0.263398 0.073754 0.629716 0.023 Uiso calc U . R 1 . .
H H1B 0.147974 0.191547 0.588541 0.023 Uiso calc U . R 1 . .
N N1 0.3570(3) 0.2770(2) 0.63786(14) 0.0152(5) Uani d . . . 1 . .
F F2 1.09543(18) 0.18559(18) 0.43296(10) 0.0278(5) Uani d . . . 1 . .
S S2 0.52800(7) 0.24534(7) 0.42358(4) 0.01345(18) Uani d . . . 1 . .
O O2 0.5520(2) 0.11893(19) 0.37853(11) 0.0177(5) Uani d . . . 1 . .
C C2 0.1517(3) 0.1911(3) 0.71118(18) 0.0239(7) Uani d . . . 1 . .
H H2A 0.197565 0.124317 0.751747 0.029 Uiso calc U . R 1 . .
H H2B 0.038336 0.174971 0.703234 0.029 Uiso calc U . R 1 . .
N N2 0.6852(3) 0.3280(2) 0.45301(14) 0.0157(5) Uani d . . . 1 . .
O O3 0.8139(2) 0.1086(2) 0.51646(12) 0.0213(5) Uani d . . . 1 . .
F F3 0.9710(2) 0.35532(18) 0.37108(12) 0.0344(5) Uani d . . . 1 . .
C C3 0.1874(4) 0.3455(3) 0.7362(2) 0.0275(8) Uani d . . . 1 . .
H H3A 0.090359 0.400825 0.736202 0.033 Uiso calc U . R 1 . .
H H3B 0.243061 0.34877 0.789804 0.033 Uiso calc U . R 1 . .
O O4 0.9248(2) 0.3456(2) 0.54179(12) 0.0258(5) Uani d . . . 1 . .
C C4 0.2883(4) 0.4045(3) 0.67607(19) 0.0254(7) Uani d . . . 1 . .
H H4A 0.371496 0.464978 0.702123 0.031 Uiso calc U . R 1 . .
H H4B 0.225403 0.461784 0.636122 0.031 Uiso calc U . R 1 . .
C C5 0.4933(3) 0.2169(3) 0.68972(18) 0.0196(7) Uani d . . . 1 . .
H H5A 0.516913 0.121452 0.670112 0.023 Uiso calc U . R 1 . .
H H5B 0.462816 0.205949 0.743867 0.023 Uiso calc U . R 1 . .
C C6 0.6397(4) 0.3063(4) 0.69322(19) 0.0315(8) Uani d . . . 1 . .
H H6A 0.680173 0.305801 0.641519 0.047 Uiso calc U . R 1 . .
H H6B 0.717694 0.266977 0.732796 0.047 Uiso calc U . R 1 . .
H H6C 0.615517 0.403724 0.707592 0.047 Uiso calc U . R 1 . .
C C7 0.3982(3) 0.3164(3) 0.55722(17) 0.0176(6) Uani d . . . 1 . .
H H7A 0.482983 0.387124 0.562393 0.021 Uiso calc U . R 1 . .
H H7B 0.307094 0.361047 0.527383 0.021 Uiso calc U . R 1 . .
C C8 0.4492(3) 0.1893(3) 0.51105(17) 0.0141(6) Uani d . . . 1 . .
H H8A 0.359136 0.126575 0.497047 0.017 Uiso calc U . R 1 . .
H H8B 0.528206 0.134654 0.544308 0.017 Uiso calc U . R 1 . .
C C9 0.9542(3) 0.2327(3) 0.40756(17) 0.0179(6) Uani d . . . 1 . .

loop_
_atom_site_aniso_label
_atom_site_aniso_U_11
_atom_site_aniso_U_22
_atom_site_aniso_U_33
_atom_site_aniso_U_12
_atom_site_aniso_U_13
_atom_site_aniso_U_23
S1 0.0140(3) 0.0186(4) 0.0141(4) 0.0012(3) 0.0010(3) 0.0012(3)
F1 0.0224(10) 0.0433(12) 0.0227(11) -0.0035(8) 0.0050(8) -0.0128(8)
O1 0.0173(11) 0.0230(12) 0.0159(11) 0.0057(8) 0.0000(8) 0.0037(8)
C1 0.0176(15) 0.0220(17) 0.0178(17) -0.0012(12) 0.0036(12) 0.0015(13)
N1 0.0200(13) 0.0150(13) 0.0112(13) 0.0018(9) 0.0040(10) 0.0022(9)
F2 0.0134(9) 0.0442(12) 0.0257(11) 0.0091(8) 0.0014(8) 0.0012(9)
S2 0.0132(3) 0.0167(4) 0.0105(4) 0.0017(3) 0.0018(3) 0.0006(3)
O2 0.0190(10) 0.0201(11) 0.0146(11) 0.0025(8) 0.0040(9) -0.0036(8)
C2 0.0237(17) 0.0273(18) 0.0217(19) 0.0037(13) 0.0078(14) 0.0051(13)
N2 0.0163(12) 0.0135(13) 0.0175(14) 0.0013(9) 0.0021(10) 0.0028(10)
O3 0.0184(11) 0.0244(12) 0.0212(12) 0.0035(8) 0.0030(9) 0.0088(9)
F3 0.0343(11) 0.0288(11) 0.0437(13) 0.0088(8) 0.0222(9) 0.0144(9)
C3 0.0321(19) 0.0280(19) 0.0246(19) 0.0070(14) 0.0133(15) 0.0012(14)
O4 0.0194(11) 0.0309(13) 0.0260(13) -0.0007(9) -0.0027(10) -0.0069(10)
C4 0.0361(19) 0.0177(17) 0.0247(19) 0.0073(13) 0.0143(15) -0.0016(13)
C5 0.0218(16) 0.0228(17) 0.0136(16) 0.0009(12) -0.0005(13) -0.0006(12)
C6 0.0260(18) 0.048(2) 0.0203(19) -0.0097(15) 0.0012(15) -0.0049(15)
C7 0.0226(16) 0.0176(16) 0.0129(16) 0.0023(12) 0.0041(13) 0.0030(12)
C8 0.0162(14) 0.0132(15) 0.0136(16) 0.0016(11) 0.0046(12) 0.0009(12)
C9 0.0124(14) 0.0232(17) 0.0177(17) 0.0030(12) 0.0003(12) 0.0020(13)

loop_
_atom_type_symbol
_atom_type_description
_atom_type_scat_dispersion_real
_atom_type_scat_dispersion_imag
_atom_type_scat_source
C C 0.0033 0.0016 'International Tables Vol C Tables 4.2.6.8 and 6.1.1.4'
H H 0.0000 0.0000 'International Tables Vol C Tables 4.2.6.8 and 6.1.1.4'
F F 0.0171 0.0103 'International Tables Vol C Tables 4.2.6.8 and 6.1.1.4'
N N 0.0061 0.0033 'International Tables Vol C Tables 4.2.6.8 and 6.1.1.4'
O O 0.0106 0.0060 'International Tables Vol C Tables 4.2.6.8 and 6.1.1.4'
S S 0.1246 0.1234 'International Tables Vol C Tables 4.2.6.8 and 6.1.1.4'

loop_
_geom_angle_atom_site_label_1
_geom_angle_atom_site_label_2
_geom_angle_atom_site_label_3
_geom_angle_site_symmetry_1
_geom_angle_site_symmetry_3
_geom_angle
_geom_angle_publ_flag
O4 S1 O3 . . 118.13(12) ?
O4 S1 N2 . . 109.72(12) ?
O3 S1 N2 . . 115.79(12) ?
O4 S1 C9 . . 102.62(13) ?
O3 S1 C9 . . 104.55(13) ?
N2 S1 C9 . . 103.91(13) ?
N1 C1 C2 . . 105.2(2) ?
N1 C1 H1A . . 110.7 ?
C2 C1 H1A . . 110.7 ?
N1 C1 H1B . . 110.7 ?
C2 C1 H1B . . 110.7 ?
H1A C1 H1B . . 108.8 ?
C7 N1 C5 . . 112.7(2) ?
C7 N1 C1 . . 111.9(2) ?
C5 N1 C1 . . 108.8(2) ?
C7 N1 C4 . . 109.6(2) ?
C5 N1 C4 . . 111.3(2) ?
C1 N1 C4 . . 102.1(2) ?
O1 S2 O2 . . 116.39(12) ?
O1 S2 N2 . . 105.79(12) ?
O2 S2 N2 . . 113.92(12) ?
O1 S2 C8 . . 108.04(12) ?
O2 S2 C8 . . 106.64(12) ?
N2 S2 C8 . . 105.43(13) ?
C1 C2 C3 . . 105.3(2) ?
C1 C2 H2A . . 110.7 ?
C3 C2 H2A . . 110.7 ?
C1 C2 H2B . . 110.7 ?
C3 C2 H2B . . 110.7 ?
H2A C2 H2B . . 108.8 ?
S1 N2 S2 . . 122.95(14) ?
C4 C3 C2 . . 105.9(2) ?
C4 C3 H3A . . 110.6 ?
C2 C3 H3A . . 110.6 ?
C4 C3 H3B . . 110.6 ?
C2 C3 H3B . . 110.6 ?
H3A C3 H3B . . 108.7 ?
C3 C4 N1 . . 106.0(2) ?
C3 C4 H4A . . 110.5 ?
N1 C4 H4A . . 110.5 ?
C3 C4 H4B . . 110.5 ?
N1 C4 H4B . . 110.5 ?
H4A C4 H4B . . 108.7 ?
N1 C5 C6 . . 114.5(2) ?
N1 C5 H5A . . 108.6 ?
C6 C5 H5A . . 108.6 ?
N1 C5 H5B . . 108.6 ?
C6 C5 H5B . . 108.6 ?
H5A C5 H5B . . 107.6 ?
C5 C6 H6A . . 109.5 ?
C5 C6 H6B . . 109.5 ?
H6A C6 H6B . . 109.5 ?
C5 C6 H6C . . 109.5 ?
H6A C6 H6C . . 109.5 ?
H6B C6 H6C . . 109.5 ?
N1 C7 C8 . . 112.6(2) ?
N1 C7 H7A . . 109.1 ?
C8 C7 H7A . . 109.1 ?
N1 C7 H7B . . 109.1 ?
C8 C7 H7B . . 109.1 ?
H7A C7 H7B . . 107.8 ?
C7 C8 S2 . . 110.6(2) ?
C7 C8 H8A . . 109.5 ?
S2 C8 H8A . . 109.5 ?
C7 C8 H8B . . 109.5 ?
S2 C8 H8B . . 109.5 ?
H8A C8 H8B . . 108.1 ?
F3 C9 F2 . . 107.7(2) ?
F3 C9 F1 . . 107.4(2) ?
F2 C9 F1 . . 107.1(2) ?
F3 C9 S1 . . 111.9(2) ?
F2 C9 S1 . . 110.48(19) ?
F1 C9 S1 . . 112.03(19) ?

loop_
_geom_bond_atom_site_label_1
_geom_bond_atom_site_label_2
_geom_bond_site_symmetry_2
_geom_bond_distance
_geom_bond_publ_flag
S1 O4 . 1.430(2) ?
S1 O3 . 1.435(2) ?
S1 N2 . 1.567(2) ?
S1 C9 . 1.833(3) ?
F1 C9 . 1.335(3) ?
O1 S2 . 1.4413(18) ?
C1 N1 . 1.516(3) ?
C1 C2 . 1.521(4) ?
C1 H1A . 0.99 ?
C1 H1B . 0.99 ?
N1 C7 . 1.501(4) ?
N1 C5 . 1.514(3) ?
N1 C4 . 1.518(4) ?
F2 C9 . 1.334(3) ?
S2 O2 . 1.445(2) ?
S2 N2 . 1.607(2) ?
S2 C8 . 1.780(3) ?
C2 C3 . 1.542(4) ?
C2 H2A . 0.99 ?
C2 H2B . 0.99 ?
F3 C9 . 1.329(3) ?
C3 C4 . 1.517(4) ?
C3 H3A . 0.99 ?
C3 H3B . 0.99 ?
C4 H4A . 0.99 ?
C4 H4B . 0.99 ?
C5 C6 . 1.520(4) ?
C5 H5A . 0.99 ?
C5 H5B . 0.99 ?
C6 H6A . 0.98 ?
C6 H6B . 0.98 ?
C6 H6C . 0.98 ?
C7 C8 . 1.525(4) ?
C7 H7A . 0.99 ?
C7 H7B . 0.99 ?
C8 H8A . 0.99 ?
C8 H8B . 0.99 ?

loop_
_geom_torsion_atom_site_label_1
_geom_torsion_atom_site_label_2
_geom_torsion_atom_site_label_3
_geom_torsion_atom_site_label_4
_geom_torsion_site_symmetry_1
_geom_torsion_site_symmetry_2
_geom_torsion_site_symmetry_3
_geom_torsion_site_symmetry_4
_geom_torsion
_geom_torsion_publ_flag
C2 C1 N1 C7 . . . . -156.0(2) ?
C2 C1 N1 C5 . . . . 78.8(3) ?
C2 C1 N1 C4 . . . . -38.9(3) ?
N1 C1 C2 C3 . . . . 26.7(3) ?
O4 S1 N2 S2 . . . . -153.26(17) ?
O3 S1 N2 S2 . . . . -16.4(2) ?
C9 S1 N2 S2 . . . . 97.60(19) ?
O1 S2 N2 S1 . . . . -173.67(16) ?
O2 S2 N2 S1 . . . . -44.6(2) ?
C8 S2 N2 S1 . . . . 72.0(2) ?
C1 C2 C3 C4 . . . . -3.9(3) ?
C2 C3 C4 N1 . . . . -20.3(3) ?
C7 N1 C4 C3 . . . . 155.3(2) ?
C5 N1 C4 C3 . . . . -79.4(3) ?
C1 N1 C4 C3 . . . . 36.5(3) ?
C7 N1 C5 C6 . . . . 50.4(3) ?
C1 N1 C5 C6 . . . . 175.2(3) ?
C4 N1 C5 C6 . . . . -73.1(3) ?
C5 N1 C7 C8 . . . . 62.7(3) ?
C1 N1 C7 C8 . . . . -60.3(3) ?
C4 N1 C7 C8 . . . . -172.8(2) ?
N1 C7 C8 S2 . . . . -169.97(17) ?
O1 S2 C8 C7 . . . . -46.1(2) ?
O2 S2 C8 C7 . . . . -171.94(18) ?
N2 S2 C8 C7 . . . . 66.6(2) ?
O4 S1 C9 F3 . . . . -62.7(2) ?
O3 S1 C9 F3 . . . . 173.49(18) ?
N2 S1 C9 F3 . . . . 51.7(2) ?
O4 S1 C9 F2 . . . . 57.3(2) ?
O3 S1 C9 F2 . . . . -66.6(2) ?
N2 S1 C9 F2 . . . . 171.62(18) ?
O4 S1 C9 F1 . . . . 176.64(18) ?
O3 S1 C9 F1 . . . . 52.8(2) ?
N2 S1 C9 F1 . . . . -69.0(2) ?
